data_2105522
loop_
_publ_author_name
'Schefer, J.'
'Schwarzenbach, D.'
'Fischer, P.'
'Koetzle, Th.'
'Larsen, F. K.'
'Hauss\"uhl, S.'
'R\"udlinger, M.'
'McIntyre, G.'
'Birkedal, H.'
'B\"urgi, H.-B.'

_publ_section_title
;
 Neutron and X-ray Diffraction Study of the Thermal Motion in K~2~PtCl~6~
 as a Function of Temperature
;
_journal_issue 2
_journal_name_full 'Acta Crystallographica Section B'
_journal_page_first 121
_journal_page_last 128
_journal_paper_doi 10.1107/S0108768197011956
_journal_volume 54
_journal_year 1998
_chemical_formula_moiety 'K2 Pt Cl6'
_chemical_formula_sum 'Cl6 K2 Pt'
_chemical_formula_weight 486.004
_chemical_name_systematic 'Potassium hexachloroplatinate(IV)'
_space_group_IT_number 225
_symmetry_cell_setting cubic
_symmetry_space_group_name_Hall '-F 4 2 3'
_symmetry_space_group_name_H-M 'F m -3 m'
_cell_angle_alpha 90.0
_cell_angle_beta 90.0
_cell_angle_gamma 90.0
_cell_formula_units_Z 4
_cell_length_a 9.6654(3)
_cell_length_b 9.6654(3)
_cell_length_c 9.6654(3)
_cell_measurement_temperature 22
_cell_volume 902.94(5)
_computing_cell_refinement FullProf
_computing_structure_refinement FullProf
_diffrn_ambient_temperature 22
_diffrn_measurement_device 'DMC at PSI'
_diffrn_radiation_monochromator 'Ge (5 1 1)'
_diffrn_radiation_probe neutron
_diffrn_radiation_source 'Paul Scherrer Institute, Saphir reactor'
_diffrn_radiation_type neutron
_diffrn_radiation_wavelength 1.0863(2)
_exptl_absorpt_coefficient_mu 0.0489
_exptl_absorpt_correction_T_max 0.699
_exptl_absorpt_correction_T_min 0.690
_exptl_absorpt_correction_type integration
_exptl_absorpt_process_details
;
linear absorption coefficient measured by a
neutron transmission experiment
;
_refine_ls_goodness_of_fit_all 1.41
_refine_ls_number_parameters 6
_cod_data_source_file ab0382.cif
_cod_data_source_block p22
_cod_depositor_comments
;
The following automatic conversions were performed:

'_cell_measurement_temperature' value '22K' was changed to '22' - the
value should be numeric and without a unit designator.

Automatic conversion script
Id: cif_fix_values 1891 2012-01-12 08:04:46Z andrius 
;
_cod_original_cell_volume 902.94(8)
_cod_original_formula_sum 'K2 Pt Cl6'
_cod_database_code 2105522

loop_
_symmetry_equiv_pos_as_xyz
+x,+y,+z
+x,-y,-z
-x,-y,+z
-x,+y,-z
-y,+x,+z
+y,+x,-z
+y,-x,+z
-y,-x,-z
+y,+z,+x
-y,-z,+x
+y,-z,-x
-y,+z,-x
-z,+y,+x
-z,-y,-x
+z,-y,+x
+z,+y,-x
+z,+x,+y
-z,+x,-y
-z,-x,+y
+z,-x,-y
-x,-z,-y
-x,+z,+y
+x,-z,+y
+x,+z,-y
-x,-y,-z
-x,+y,+z
+x,+y,-z
+x,-y,+z
+y,-x,-z
-y,-x,+z
-y,+x,-z
+y,+x,+z
-y,-z,-x
+y,+z,-x
-y,+z,+x
+y,-z,+x
+z,-y,-x
+z,+y,+x
-z,+y,-x
-z,-y,+x
-z,-x,-y
+z,-x,+y
+z,+x,-y
-z,+x,+y
+x,+z,+y
+x,-z,-y
-x,+z,-y
-x,-z,+y
+x,1/2+y,1/2+z
1/2+x,+y,1/2+z
1/2+x,1/2+y,+z
+x,1/2-y,1/2-z
1/2+x,-y,1/2-z
1/2+x,1/2-y,-z
-x,1/2-y,1/2+z
1/2-x,-y,1/2+z
1/2-x,1/2-y,+z
-x,1/2+y,1/2-z
1/2-x,+y,1/2-z
1/2-x,1/2+y,-z
-y,1/2+x,1/2+z
1/2-y,+x,1/2+z
1/2-y,1/2+x,+z
+y,1/2+x,1/2-z
1/2+y,+x,1/2-z
1/2+y,1/2+x,-z
+y,1/2-x,1/2+z
1/2+y,-x,1/2+z
1/2+y,1/2-x,+z
-y,1/2-x,1/2-z
1/2-y,-x,1/2-z
1/2-y,1/2-x,-z
+y,1/2+z,1/2+x
1/2+y,+z,1/2+x
1/2+y,1/2+z,+x
-y,1/2-z,1/2+x
1/2-y,-z,1/2+x
1/2-y,1/2-z,+x
+y,1/2-z,1/2-x
1/2+y,-z,1/2-x
1/2+y,1/2-z,-x
-y,1/2+z,1/2-x
1/2-y,+z,1/2-x
1/2-y,1/2+z,-x
-z,1/2+y,1/2+x
1/2-z,+y,1/2+x
1/2-z,1/2+y,+x
-z,1/2-y,1/2-x
1/2-z,-y,1/2-x
1/2-z,1/2-y,-x
+z,1/2-y,1/2+x
1/2+z,-y,1/2+x
1/2+z,1/2-y,+x
+z,1/2+y,1/2-x
1/2+z,+y,1/2-x
1/2+z,1/2+y,-x
+z,1/2+x,1/2+y
1/2+z,+x,1/2+y
1/2+z,1/2+x,+y
-z,1/2+x,1/2-y
1/2-z,+x,1/2-y
1/2-z,1/2+x,-y
-z,1/2-x,1/2+y
1/2-z,-x,1/2+y
1/2-z,1/2-x,+y
+z,1/2-x,1/2-y
1/2+z,-x,1/2-y
1/2+z,1/2-x,-y
-x,1/2-z,1/2-y
1/2-x,-z,1/2-y
1/2-x,1/2-z,-y
-x,1/2+z,1/2+y
1/2-x,+z,1/2+y
1/2-x,1/2+z,+y
+x,1/2-z,1/2+y
1/2+x,-z,1/2+y
1/2+x,1/2-z,+y
+x,1/2+z,1/2-y
1/2+x,+z,1/2-y
1/2+x,1/2+z,-y
-x,1/2-y,1/2-z
1/2-x,-y,1/2-z
1/2-x,1/2-y,-z
-x,1/2+y,1/2+z
1/2-x,+y,1/2+z
1/2-x,1/2+y,+z
+x,1/2+y,1/2-z
1/2+x,+y,1/2-z
1/2+x,1/2+y,-z
+x,1/2-y,1/2+z
1/2+x,-y,1/2+z
1/2+x,1/2-y,+z
+y,1/2-x,1/2-z
1/2+y,-x,1/2-z
1/2+y,1/2-x,-z
-y,1/2-x,1/2+z
1/2-y,-x,1/2+z
1/2-y,1/2-x,+z
-y,1/2+x,1/2-z
1/2-y,+x,1/2-z
1/2-y,1/2+x,-z
+y,1/2+x,1/2+z
1/2+y,+x,1/2+z
1/2+y,1/2+x,+z
-y,1/2-z,1/2-x
1/2-y,-z,1/2-x
1/2-y,1/2-z,-x
+y,1/2+z,1/2-x
1/2+y,+z,1/2-x
1/2+y,1/2+z,-x
-y,1/2+z,1/2+x
1/2-y,+z,1/2+x
1/2-y,1/2+z,+x
+y,1/2-z,1/2+x
1/2+y,-z,1/2+x
1/2+y,1/2-z,+x
+z,1/2-y,1/2-x
1/2+z,-y,1/2-x
1/2+z,1/2-y,-x
+z,1/2+y,1/2+x
1/2+z,+y,1/2+x
1/2+z,1/2+y,+x
-z,1/2+y,1/2-x
1/2-z,+y,1/2-x
1/2-z,1/2+y,-x
-z,1/2-y,1/2+x
1/2-z,-y,1/2+x
1/2-z,1/2-y,+x
-z,1/2-x,1/2-y
1/2-z,-x,1/2-y
1/2-z,1/2-x,-y
+z,1/2-x,1/2+y
1/2+z,-x,1/2+y
1/2+z,1/2-x,+y
+z,1/2+x,1/2-y
1/2+z,+x,1/2-y
1/2+z,1/2+x,-y
-z,1/2+x,1/2+y
1/2-z,+x,1/2+y
1/2-z,1/2+x,+y
+x,1/2+z,1/2+y
1/2+x,+z,1/2+y
1/2+x,1/2+z,+y
+x,1/2-z,1/2-y
1/2+x,-z,1/2-y
1/2+x,1/2-z,-y
-x,1/2+z,1/2-y
1/2-x,+z,1/2-y
1/2-x,1/2+z,-y
-x,1/2-z,1/2+y
1/2-x,-z,1/2+y
1/2-x,1/2-z,+y

loop_
_atom_site_aniso_label
_atom_site_aniso_U_11
_atom_site_aniso_U_22
_atom_site_aniso_U_33
_atom_site_aniso_U_12
_atom_site_aniso_U_13
_atom_site_aniso_U_23
Pt .0026(2) .0026(2) .0026(2) .00000 .00000 .00000
K .0064(3) .0064(3) .0064(3) .00000 .00000 .00000
Cl .0034(2) .0090(2) .0090(2) .00000 .00000 .00000

loop_
_atom_site_label
_atom_site_fract_x
_atom_site_fract_y
_atom_site_fract_z
_atom_site_U_iso_or_equiv
_atom_site_thermal_displace_type
Pt .00000 .00000 .00000 .0026(2) Uani
K .25000 .25000 .25000 .0064(3) Uani
Cl .23960(10) .00000 .00000 .0071(2) Uani

loop_
_atom_type_symbol
_atom_type_scat_source
K 'Sears (1992), Neutron News 3 pp 26-37'
Pt 'Sears (1992), Neutron News 3 pp 26-37'
Cl 'Sears (1992), Neutron News 3 pp 26-37'

loop_
_geom_angle_atom_site_label_1
_geom_angle_atom_site_label_2
_geom_angle_atom_site_label_3
_geom_angle_site_symmetry_1
_geom_angle_site_symmetry_2
_geom_angle_site_symmetry_3
_geom_angle
_geom_angle_publ_flag
Cl Pt Cl 49 49 55 180.0(3) yes
Cl Pt Cl 49 49 61 90.00000 yes
Cl Pt Cl 49 49 67 90.00000 yes
Cl Pt Cl 49 49 73 90.00000 yes
Cl Pt Cl 49 49 79 90.00000 yes
Cl Pt Cl 55 49 61 90.00000 yes
Cl Pt Cl 55 49 67 90.00000 yes
Cl Pt Cl 55 49 73 90.00000 yes
Cl Pt Cl 55 49 79 90.00000 yes
Cl Pt Cl 61 49 67 180.0000 yes
Cl Pt Cl 61 49 73 90.00000 yes
Cl Pt Cl 61 49 79 90.00000 yes
Cl Pt Cl 67 49 73 90.00000 yes
Cl Pt Cl 67 49 79 90.00000 yes
Cl Pt Cl 73 49 79 180.0000 yes

loop_
_geom_bond_atom_site_label_1
_geom_bond_atom_site_label_2
_geom_bond_site_symmetry_1
_geom_bond_site_symmetry_2
_geom_bond_distance
_geom_bond_publ_flag
Pt Cl 49 49 2.3158(10) yes
